data_4347593
loop_
_publ_author_name
'Shankar, Bhaskaran'
'Marimuthu, Rajendiran'
'Deval Sathiyashivan, Shankar'
'Sathiyendiran, Malaichamy'

_publ_section_title
;
 Spheroid Metallacycles and Metallocavitands with Calixarene- and/or
 Cleft-Shaped Receptors on the Surface.
;
_journal_issue 9
_journal_name_full 'Inorganic chemistry'
_journal_page_first 4537
_journal_page_last 4544
_journal_paper_doi 10.1021/acs.inorgchem.6b00371
_journal_volume 55
_journal_year 2016
_chemical_formula_moiety 'C114 H72 N24 O18 Re6, 4(C3 H6 O), 2(O)'
_chemical_formula_sum 'C126 H96 N24 O24 Re6'
_chemical_formula_weight 3447.46
_space_group_crystal_system triclinic
_space_group_IT_number 2
_space_group_name_Hall '-P 1'
_space_group_name_H-M_alt 'P -1'
_atom_sites_solution_hydrogens geom
_audit_creation_method SHELXL-2014/7
_cell_angle_alpha 107.270(5)
_cell_angle_beta 91.454(5)
_cell_angle_gamma 105.883(5)
_cell_formula_units_Z 1
_cell_length_a 14.609(4)
_cell_length_b 15.011(4)
_cell_length_c 16.039(5)
_cell_measurement_reflns_used 6708
_cell_measurement_temperature 100(2)
_cell_measurement_theta_max 24.15
_cell_measurement_theta_min 2.29
_cell_volume 3208.6(16)
_computing_cell_refinement 'Bruker SMART'
_computing_data_collection 'Bruker SMART'
_computing_data_reduction 'Bruker SAINT'
_computing_molecular_graphics 'Bruker SHELXTL'
_computing_publication_material 'Bruker SHELXTL'
_computing_structure_refinement 'SHELXL-2014/7 (Sheldrick, 2014)'
_computing_structure_solution 'Bruker SHELXTL'
_diffrn_ambient_temperature 100(2)
_diffrn_measured_fraction_theta_full 0.987
_diffrn_measured_fraction_theta_max 0.980
_diffrn_measurement_device_type 'CCD area detector'
_diffrn_measurement_method 'phi and omega scans'
_diffrn_radiation_type MoK\a
_diffrn_radiation_wavelength 0.71073
_diffrn_reflns_av_R_equivalents 0.0596
_diffrn_reflns_av_unetI/netI 0.0775
_diffrn_reflns_Laue_measured_fraction_full 0.987
_diffrn_reflns_Laue_measured_fraction_max 0.980
_diffrn_reflns_limit_h_max 17
_diffrn_reflns_limit_h_min -17
_diffrn_reflns_limit_k_max 17
_diffrn_reflns_limit_k_min -17
_diffrn_reflns_limit_l_max 19
_diffrn_reflns_limit_l_min -19
_diffrn_reflns_number 31053
_diffrn_reflns_point_group_measured_fraction_full 0.987
_diffrn_reflns_point_group_measured_fraction_max 0.980
_diffrn_reflns_theta_full 25.242
_diffrn_reflns_theta_max 25.310
_diffrn_reflns_theta_min 1.339
_diffrn_source 'sealed tube'
_exptl_absorpt_coefficient_mu 5.714
_exptl_absorpt_correction_type none
_exptl_crystal_colour colourless
_exptl_crystal_density_diffrn 1.784
_exptl_crystal_description block
_exptl_crystal_F_000 1662
_exptl_crystal_size_max 0.060
_exptl_crystal_size_mid 0.040
_exptl_crystal_size_min 0.020
_refine_diff_density_max 1.789
_refine_diff_density_min -0.897
_refine_diff_density_rms 0.159
_refine_ls_extinction_method none
_refine_ls_goodness_of_fit_ref 0.985
_refine_ls_hydrogen_treatment constr
_refine_ls_matrix_type full
_refine_ls_number_parameters 794
_refine_ls_number_reflns 11480
_refine_ls_number_restraints 42
_refine_ls_restrained_S_all 0.985
_refine_ls_R_factor_all 0.0652
_refine_ls_R_factor_gt 0.0447
_refine_ls_shift/su_max 0.000
_refine_ls_shift/su_mean 0.000
_refine_ls_structure_factor_coef Fsqd
_refine_ls_weighting_details 'w=1/[\s^2^(Fo^2^)+(0.0554P)^2^] where P=(Fo^2^+2Fc^2^)/3'
_refine_ls_weighting_scheme calc
_refine_ls_wR_factor_gt 0.1096
_refine_ls_wR_factor_ref 0.1187
_reflns_Friedel_coverage 0.000
_reflns_number_gt 8617
_reflns_number_total 11480
_reflns_threshold_expression 'I > 2\s(I)'
_cod_data_source_file ic6b00371_si_002.cif
_cod_data_source_block Complex2
_cod_original_cell_volume 3208.8(16)
_cod_database_code 4347593
_shelx_shelxl_version_number 2014/7
_shelx_space_group_comment
;
The symmetry employed for this shelxl refinement is uniquely defined
by the following loop, which should always be used as a source of
symmetry information in preference to the above space-group names.
They are only intended as comments.
;
_shelx_estimated_absorpt_t_min 0.726
_shelx_estimated_absorpt_t_max 0.894

loop_
_space_group_symop_operation_xyz
'x, y, z'
'-x, -y, -z'

loop_
_atom_site_label
_atom_site_type_symbol
_atom_site_fract_x
_atom_site_fract_y
_atom_site_fract_z
_atom_site_U_iso_or_equiv
_atom_site_adp_type
_atom_site_occupancy
_atom_site_site_symmetry_order
_atom_site_calc_flag
_atom_site_refinement_flags_posn
_atom_site_refinement_flags_adp
Re1 Re 0.37738(2) 0.14561(2) 0.67709(2) 0.03794(11) Uani 1 1 d . .
Re2 Re 0.12571(2) 0.10286(2) 0.33128(2) 0.03936(11) Uani 1 1 d . .
Re3 Re 0.10662(2) 0.41671(2) 0.69418(2) 0.03912(11) Uani 1 1 d . .
N2 N 0.2300(5) 0.2073(5) 0.2831(4) 0.0381(16) Uani 1 1 d . .
N5 N 0.2133(5) 0.5438(5) 0.6784(4) 0.0400(17) Uani 1 1 d . .
N8 N 0.5116(5) 0.2472(5) 0.6623(5) 0.0399(17) Uani 1 1 d . .
N3 N 0.1077(5) 0.3499(5) 0.5528(4) 0.0397(17) Uani 1 1 d . .
N12 N 0.2496(5) 0.1103(5) 0.4157(4) 0.0414(17) Uani 1 1 d . .
N1 N 0.3521(5) 0.3352(5) 0.2844(4) 0.0365(16) Uani 1 1 d . .
O4 O -0.0129(5) -0.0458(5) 0.4012(5) 0.073(2) Uani 1 1 d . .
N11 N 0.3388(5) 0.1240(5) 0.5387(4) 0.0394(16) Uani 1 1 d . .
N9 N 0.3276(5) 0.2755(5) 0.7065(4) 0.0410(17) Uani 1 1 d . .
N10 N 0.2315(5) 0.3697(5) 0.7132(4) 0.0403(17) Uani 1 1 d . .
C30 C 0.5378(5) 0.4260(5) 0.4537(5) 0.0333(18) Uani 1 1 d . .
N7 N 0.6048(4) 0.3785(5) 0.6363(4) 0.0354(16) Uani 1 1 d . .
N6 N 0.3426(5) 0.6335(4) 0.6394(4) 0.0360(16) Uani 1 1 d . .
N4 N 0.1168(5) 0.2376(5) 0.4276(5) 0.0422(17) Uani 1 1 d . .
O3 O -0.0591(5) 0.4953(6) 0.6612(5) 0.079(2) Uani 1 1 d . .
C32 C 0.5292(5) 0.5461(5) 0.5903(5) 0.0313(18) Uani 1 1 d . .
C31 C 0.5668(5) 0.4730(5) 0.5424(5) 0.0312(17) Uani 1 1 d . .
O9 O 0.4551(6) -0.0302(5) 0.6422(5) 0.082(2) Uani 1 1 d . .
O2 O 0.1226(6) 0.5096(6) 0.8930(5) 0.086(3) Uani 1 1 d . .
O7 O 0.4263(5) 0.1912(6) 0.8744(5) 0.078(2) Uani 1 1 d . .
O1 O -0.0343(6) 0.2328(5) 0.7145(5) 0.082(2) Uani 1 1 d . .
C33 C 0.4433(6) 0.4101(6) 0.3107(5) 0.0379(19) Uani 1 1 d . .
H33A H 0.4415 0.4631 0.2865 0.046 Uiso 1 1 calc R U
H33B H 0.4937 0.3820 0.2844 0.046 Uiso 1 1 calc R U
O8 O 0.1835(5) 0.0138(6) 0.6928(6) 0.099(3) Uani 1 1 d . .
C29 C 0.5720(6) 0.3389(6) 0.4048(5) 0.039(2) Uani 1 1 d . .
H29A H 0.5867 0.3069 0.4471 0.047 Uiso 1 1 calc R U
H29B H 0.5195 0.2908 0.3604 0.047 Uiso 1 1 calc R U
C50 C 0.2538(6) 0.1192(6) 0.5009(5) 0.042(2) Uani 1 1 d . .
H50 H 0.2002 0.1220 0.5328 0.050 Uiso 1 1 calc R U
C12 C 0.3065(6) 0.2752(6) 0.3282(5) 0.041(2) Uani 1 1 d . .
H12 H 0.3281 0.2817 0.3867 0.049 Uiso 1 1 calc R U
C00U C 0.6437(5) 0.4470(6) 0.5889(5) 0.0357(19) Uani 1 1 d . .
H00A H 0.6824 0.4184 0.5448 0.043 Uiso 1 1 calc R U
H00B H 0.6869 0.5076 0.6309 0.043 Uiso 1 1 calc R U
O5 O 0.1439(7) -0.0671(6) 0.1774(5) 0.101(3) Uani 1 1 d . .
C14 C 0.2997(6) 0.3051(6) 0.2019(6) 0.042(2) Uani 1 1 d . .
O6 O -0.0490(6) 0.1059(8) 0.2255(6) 0.112(3) Uani 1 1 d . .
C36 C 0.5993(6) 0.2770(6) 0.7146(6) 0.042(2) Uani 1 1 d . .
C25 C 0.0026(7) 0.4646(7) 0.6733(7) 0.055(3) Uani 1 1 d . .
C34 C 0.5199(6) 0.3095(6) 0.6164(5) 0.039(2) Uani 1 1 d . .
H34 H 0.4709 0.3053 0.5742 0.046 Uiso 1 1 calc R U
C47 C 0.2397(6) 0.2797(6) 0.6878(5) 0.0367(19) Uani 1 1 d . .
H47 H 0.1877 0.2236 0.6588 0.044 Uiso 1 1 calc R U
C35 C 0.6586(5) 0.3619(6) 0.6993(5) 0.0340(18) Uani 1 1 d . .
C27 C 0.1156(6) 0.3906(6) 0.4865(6) 0.047(2) Uani 1 1 d . .
H27 H 0.1174 0.4560 0.4927 0.056 Uiso 1 1 calc R U
C40 C 0.7477(6) 0.4098(6) 0.7431(5) 0.040(2) Uani 1 1 d . .
H40 H 0.7856 0.4670 0.7326 0.048 Uiso 1 1 calc R U
C28 C 0.1088(5) 0.2581(6) 0.5131(5) 0.038(2) Uani 1 1 d . .
H28 H 0.1043 0.2117 0.5434 0.046 Uiso 1 1 calc R U
C9 C 0.3083(6) 0.7006(6) 0.7019(5) 0.0369(19) Uani 1 1 d . .
C11 C 0.2849(6) 0.5433(6) 0.6299(6) 0.042(2) Uani 1 1 d . .
H11 H 0.2947 0.4854 0.5922 0.051 Uiso 1 1 calc R U
C13 C 0.2228(6) 0.2242(6) 0.2009(5) 0.043(2) Uani 1 1 d . .
C24 C 0.0192(7) 0.3017(7) 0.7071(6) 0.050(2) Uani 1 1 d . .
C49 C 0.3394(6) 0.1060(6) 0.3971(6) 0.050(2) Uani 1 1 d . .
H49 H 0.3605 0.0977 0.3405 0.060 Uiso 1 1 calc R U
C55 C 0.4254(7) 0.0367(7) 0.6529(7) 0.054(2) Uani 1 1 d . .
C23 C 0.1163(7) 0.4753(7) 0.8188(7) 0.054(3) Uani 1 1 d . .
C53 C 0.0406(7) 0.0125(7) 0.3776(6) 0.052(2) Uani 1 1 d . .
C37 C 0.6333(6) 0.2375(7) 0.7713(6) 0.050(2) Uani 1 1 d . .
H37 H 0.5953 0.1793 0.7801 0.060 Uiso 1 1 calc R U
C8 C 0.2269(6) 0.6426(6) 0.7263(6) 0.040(2) Uani 1 1 d . .
C26 C 0.1201(6) 0.3251(6) 0.4131(6) 0.045(2) Uani 1 1 d . .
H26 H 0.1250 0.3358 0.3577 0.054 Uiso 1 1 calc R U
C7 C 0.1762(6) 0.6862(6) 0.7891(6) 0.046(2) Uani 1 1 d . .
H7 H 0.1197 0.6484 0.8045 0.055 Uiso 1 1 calc R U
C46 C 0.3796(6) 0.3701(6) 0.7510(6) 0.047(2) Uani 1 1 d . .
H46 H 0.4451 0.3918 0.7746 0.056 Uiso 1 1 calc R U
C10 C 0.3394(6) 0.7993(6) 0.7357(6) 0.045(2) Uani 1 1 d . .
H10 H 0.3928 0.8366 0.7158 0.054 Uiso 1 1 calc R U
C56 C 0.4089(7) 0.1742(7) 0.8011(7) 0.052(2) Uani 1 1 d . .
C5 C 0.2898(6) 0.8440(6) 0.8009(6) 0.043(2) Uani 1 1 d . .
C39 C 0.7822(6) 0.3737(6) 0.8034(5) 0.041(2) Uani 1 1 d . .
C6 C 0.2091(7) 0.7852(7) 0.8288(6) 0.048(2) Uani 1 1 d . .
C38 C 0.7261(6) 0.2856(7) 0.8161(6) 0.048(2) Uani 1 1 d . .
C54 C 0.2545(7) 0.0613(7) 0.6866(6) 0.050(2) Uani 1 1 d . .
C52 C 0.1374(7) -0.0042(7) 0.2386(7) 0.061(3) Uani 1 1 d . .
C42 C 0.9081(8) 0.3821(8) 0.9089(6) 0.061(3) Uani 1 1 d . .
H42 H 0.9694 0.4154 0.9416 0.073 Uiso 1 1 calc R U
C41 C 0.8729(6) 0.4189(7) 0.8541(6) 0.052(2) Uani 1 1 d . .
H41 H 0.9106 0.4790 0.8487 0.062 Uiso 1 1 calc R U
C51 C 0.0163(7) 0.1046(8) 0.2642(7) 0.065(3) Uani 1 1 d . .
C17 C 0.1689(7) 0.2093(8) 0.0553(6) 0.059(3) Uani 1 1 d . .
C48 C 0.3938(6) 0.1151(7) 0.4698(6) 0.049(2) Uani 1 1 d . .
H48 H 0.4589 0.1155 0.4732 0.059 Uiso 1 1 calc R U
C45 C 0.3212(7) 0.4270(7) 0.7553(6) 0.052(2) Uani 1 1 d . .
H45 H 0.3391 0.4956 0.7829 0.063 Uiso 1 1 calc R U
O10 O 0.7066(9) 0.2587(8) 0.5009(7) 0.155(5) Uani 1 1 d . .
C18 C 0.1575(7) 0.1755(7) 0.1277(6) 0.054(2) Uani 1 1 d . .
H18 H 0.1059 0.1202 0.1262 0.064 Uiso 1 1 calc R U
C15 C 0.3124(7) 0.3389(7) 0.1314(6) 0.059(3) Uani 1 1 d . .
H15 H 0.3651 0.3933 0.1329 0.070 Uiso 1 1 calc R U
C1 C 0.1623(7) 0.8333(7) 0.8984(6) 0.055(3) Uani 1 1 d . .
H1 H 0.1080 0.7962 0.9172 0.066 Uiso 1 1 calc R U
C4 C 0.3180(8) 0.9464(7) 0.8425(6) 0.062(3) Uani 1 1 d . .
H4 H 0.3699 0.9860 0.8229 0.074 Uiso 1 1 calc R U
C2 C 0.1953(9) 0.9318(8) 0.9375(7) 0.068(3) Uani 1 1 d . .
H2 H 0.1655 0.9627 0.9850 0.082 Uiso 1 1 calc R U
C19 C 0.0999(8) 0.1655(9) -0.0222(7) 0.085(4) Uani 1 1 d . .
H19 H 0.0450 0.1137 -0.0226 0.102 Uiso 1 1 calc R U
C43 C 0.8538(8) 0.2940(9) 0.9178(7) 0.072(3) Uani 1 1 d . .
H43 H 0.8797 0.2667 0.9558 0.086 Uiso 1 1 calc R U
C16 C 0.2449(8) 0.2906(8) 0.0570(6) 0.061(3) Uani 1 1 d . .
C44 C 0.7668(7) 0.2471(8) 0.8746(7) 0.069(3) Uani 1 1 d . .
H44 H 0.7314 0.1875 0.8827 0.083 Uiso 1 1 calc R U
C22 C 0.2531(9) 0.3239(10) -0.0190(8) 0.093(4) Uani 1 1 d . .
H22 H 0.3052 0.3779 -0.0193 0.112 Uiso 1 1 calc R U
C3 C 0.2751(9) 0.9888(7) 0.9072(7) 0.071(3) Uani 1 1 d . .
H3 H 0.2971 1.0577 0.9339 0.086 Uiso 1 1 calc R U
C58 C 0.7651(11) 0.2180(10) 0.5057(9) 0.090(4) Uani 1 1 d . .
C20 C 0.1101(11) 0.1950(11) -0.0940(8) 0.113(5) Uani 1 1 d . .
H20 H 0.0671 0.1607 -0.1463 0.135 Uiso 1 1 calc R U
C21 C 0.1866(11) 0.2781(12) -0.0890(8) 0.122(6) Uani 1 1 d . .
H21 H 0.1912 0.3027 -0.1373 0.146 Uiso 1 1 calc R U
C57 C 0.7563(13) 0.1481(11) 0.5527(11) 0.149(7) Uani 1 1 d . .
H57A H 0.8127 0.1243 0.5477 0.224 Uiso 1 1 calc R U
H57B H 0.7518 0.1795 0.6148 0.224 Uiso 1 1 calc R U
H57C H 0.6985 0.0932 0.5275 0.224 Uiso 1 1 calc R U
C59 C 0.8491(13) 0.2421(12) 0.4621(13) 0.161(8) Uani 1 1 d . .
H59A H 0.8918 0.2044 0.4705 0.242 Uiso 1 1 calc R U
H59B H 0.8301 0.2262 0.3992 0.242 Uiso 1 1 calc R U
H59C H 0.8826 0.3120 0.4871 0.242 Uiso 1 1 calc R U
O11 O 0.4374 0.1792 0.2231 0.340(10) Uani 1 1 d . U
C60 C 0.4850 0.1599 0.0778 0.324(13) Uani 1 1 d . U
H60A H 0.4763 0.1069 0.0223 0.487 Uiso 1 1 calc R U
H60B H 0.4583 0.2099 0.0686 0.487 Uiso 1 1 calc R U
H60C H 0.5535 0.1889 0.0986 0.487 Uiso 1 1 calc R U
C62 C 0.3980 0.0216 0.1325 0.397(17) Uani 1 1 d . U
H62A H 0.3991 -0.0168 0.0715 0.595 Uiso 1 1 calc R U
H62B H 0.4366 0.0035 0.1720 0.595 Uiso 1 1 calc R U
H62C H 0.3318 0.0085 0.1468 0.595 Uiso 1 1 calc R U
C61 C 0.4360 0.1214 0.1428 0.390(17) Uani 1 1 d . U
O12 O 0.587(3) 0.379(3) 0.046(3) 0.52(2) Uiso 1 1 d . .

loop_
_atom_site_aniso_label
_atom_site_aniso_U_11
_atom_site_aniso_U_22
_atom_site_aniso_U_33
_atom_site_aniso_U_23
_atom_site_aniso_U_13
_atom_site_aniso_U_12
Re1 0.0352(2) 0.0396(2) 0.0430(2) 0.02443(17) 0.00368(15) 0.00503(15)
Re2 0.0407(2) 0.0390(2) 0.0326(2) 0.01420(15) 0.00001(15) -0.00043(15)
Re3 0.0385(2) 0.0377(2) 0.0422(2) 0.01612(16) 0.01398(16) 0.00819(15)
N2 0.043(4) 0.035(4) 0.029(4) 0.012(3) 0.001(3) -0.002(3)
N5 0.044(4) 0.039(4) 0.044(4) 0.020(3) 0.016(3) 0.014(3)
N8 0.036(4) 0.042(4) 0.047(4) 0.029(4) 0.006(3) 0.003(3)
N3 0.033(4) 0.046(4) 0.038(4) 0.017(3) 0.004(3) 0.003(3)
N12 0.047(4) 0.044(4) 0.033(4) 0.015(3) 0.005(3) 0.011(3)
N1 0.041(4) 0.043(4) 0.025(4) 0.018(3) 0.005(3) 0.004(3)
O4 0.074(5) 0.074(5) 0.066(5) 0.042(4) 0.013(4) -0.010(4)
N11 0.046(4) 0.041(4) 0.033(4) 0.016(3) 0.002(3) 0.013(3)
N9 0.045(4) 0.036(4) 0.044(4) 0.019(3) 0.006(3) 0.009(3)
N10 0.040(4) 0.047(4) 0.036(4) 0.015(3) 0.010(3) 0.012(3)
C30 0.033(4) 0.029(4) 0.038(5) 0.019(4) 0.009(4) 0.001(3)
N7 0.027(4) 0.043(4) 0.039(4) 0.024(3) 0.002(3) 0.003(3)
N6 0.037(4) 0.035(4) 0.036(4) 0.013(3) 0.006(3) 0.007(3)
N4 0.043(4) 0.046(4) 0.039(4) 0.019(3) 0.006(3) 0.011(3)
O3 0.057(5) 0.100(6) 0.107(7) 0.058(5) 0.023(4) 0.040(4)
C32 0.032(4) 0.030(4) 0.027(4) 0.014(3) 0.006(3) -0.003(3)
C31 0.028(4) 0.031(4) 0.035(5) 0.015(4) 0.002(3) 0.004(3)
O9 0.093(6) 0.074(5) 0.107(6) 0.046(5) 0.032(5) 0.046(5)
O2 0.110(7) 0.080(5) 0.049(5) 0.004(4) 0.029(5) 0.016(5)
O7 0.084(6) 0.091(6) 0.045(5) 0.024(4) -0.007(4) 0.003(4)
O1 0.091(6) 0.051(4) 0.098(6) 0.031(4) 0.038(5) 0.001(4)
C33 0.038(5) 0.045(5) 0.031(5) 0.020(4) 0.003(4) 0.005(4)
O8 0.049(5) 0.115(7) 0.137(8) 0.080(6) 0.004(5) -0.013(5)
C29 0.034(5) 0.037(5) 0.041(5) 0.011(4) 0.008(4) 0.002(4)
C50 0.045(5) 0.050(5) 0.037(5) 0.022(4) 0.013(4) 0.016(4)
C12 0.046(5) 0.041(5) 0.028(5) 0.014(4) 0.000(4) 0.000(4)
C00U 0.034(5) 0.039(5) 0.039(5) 0.025(4) 0.009(4) 0.004(4)
O5 0.128(8) 0.073(6) 0.071(6) -0.008(5) 0.025(5) 0.012(5)
C14 0.043(5) 0.040(5) 0.039(5) 0.013(4) -0.002(4) 0.005(4)
O6 0.055(5) 0.190(10) 0.113(7) 0.106(7) -0.013(5) 0.008(6)
C36 0.038(5) 0.047(5) 0.046(5) 0.025(4) 0.005(4) 0.008(4)
C25 0.048(6) 0.060(6) 0.060(7) 0.026(5) 0.019(5) 0.010(5)
C34 0.037(5) 0.045(5) 0.038(5) 0.025(4) 0.001(4) 0.007(4)
C47 0.041(5) 0.041(5) 0.027(4) 0.013(4) 0.006(4) 0.007(4)
C35 0.026(4) 0.038(5) 0.041(5) 0.019(4) 0.003(4) 0.006(4)
C27 0.057(6) 0.038(5) 0.050(6) 0.025(5) 0.013(5) 0.009(4)
C40 0.039(5) 0.040(5) 0.047(5) 0.024(4) 0.009(4) 0.009(4)
C28 0.035(5) 0.039(5) 0.044(5) 0.023(4) -0.003(4) 0.007(4)
C9 0.042(5) 0.037(5) 0.037(5) 0.020(4) 0.010(4) 0.011(4)
C11 0.048(5) 0.033(5) 0.051(6) 0.019(4) 0.022(4) 0.011(4)
C13 0.048(5) 0.043(5) 0.038(5) 0.017(4) 0.007(4) 0.008(4)
C24 0.051(6) 0.049(6) 0.048(6) 0.016(5) 0.016(5) 0.009(5)
C49 0.046(6) 0.058(6) 0.046(6) 0.018(5) 0.019(5) 0.014(5)
C55 0.055(6) 0.053(6) 0.063(7) 0.035(5) 0.015(5) 0.014(5)
C23 0.055(6) 0.041(5) 0.062(7) 0.015(5) 0.022(5) 0.009(5)
C53 0.064(7) 0.052(6) 0.033(5) 0.015(5) -0.005(5) 0.006(5)
C37 0.046(6) 0.054(6) 0.065(6) 0.040(5) 0.006(5) 0.013(5)
C8 0.048(5) 0.034(5) 0.043(5) 0.017(4) 0.010(4) 0.013(4)
C26 0.055(6) 0.043(5) 0.049(6) 0.029(5) 0.008(5) 0.016(4)
C7 0.047(5) 0.044(5) 0.055(6) 0.021(5) 0.022(5) 0.018(4)
C46 0.041(5) 0.043(5) 0.050(6) 0.015(5) -0.003(4) 0.002(4)
C10 0.053(6) 0.039(5) 0.052(6) 0.026(4) 0.018(5) 0.014(4)
C56 0.048(6) 0.050(6) 0.057(7) 0.027(5) 0.011(5) 0.002(5)
C5 0.057(6) 0.033(5) 0.040(5) 0.013(4) 0.006(4) 0.013(4)
C39 0.037(5) 0.052(5) 0.041(5) 0.023(4) 0.011(4) 0.015(4)
C6 0.062(6) 0.052(6) 0.042(5) 0.021(5) 0.006(5) 0.028(5)
C38 0.041(5) 0.062(6) 0.046(6) 0.028(5) -0.001(4) 0.013(5)
C54 0.036(5) 0.058(6) 0.061(6) 0.033(5) 0.003(5) 0.005(5)
C52 0.067(7) 0.056(6) 0.044(6) 0.015(5) 0.005(5) -0.005(5)
C42 0.061(7) 0.083(8) 0.044(6) 0.027(6) 0.006(5) 0.022(6)
C41 0.035(5) 0.070(6) 0.045(6) 0.021(5) -0.005(4) 0.006(5)
C51 0.042(6) 0.086(8) 0.068(7) 0.043(6) -0.001(5) -0.001(5)
C17 0.061(7) 0.081(7) 0.030(5) 0.022(5) -0.006(5) 0.012(6)
C48 0.038(5) 0.065(6) 0.049(6) 0.022(5) 0.014(5) 0.019(5)
C45 0.053(6) 0.045(5) 0.052(6) 0.013(5) 0.004(5) 0.007(5)
O10 0.199(12) 0.182(11) 0.115(8) 0.002(8) -0.022(8) 0.159(10)
C18 0.054(6) 0.056(6) 0.034(5) 0.010(4) -0.009(4) -0.006(5)
C15 0.064(7) 0.061(6) 0.046(6) 0.032(5) -0.001(5) -0.005(5)
C1 0.073(7) 0.055(6) 0.049(6) 0.022(5) 0.021(5) 0.030(5)
C4 0.080(8) 0.043(6) 0.055(6) 0.011(5) 0.011(6) 0.012(5)
C2 0.104(9) 0.067(7) 0.050(6) 0.014(6) 0.019(6) 0.055(7)
C19 0.073(8) 0.107(10) 0.056(7) 0.032(7) -0.012(6) -0.008(7)
C43 0.068(8) 0.104(9) 0.054(7) 0.039(7) -0.005(6) 0.028(7)
C16 0.067(7) 0.077(7) 0.036(6) 0.028(5) -0.007(5) 0.006(6)
C44 0.047(6) 0.089(8) 0.090(8) 0.058(7) -0.004(6) 0.016(6)
C22 0.092(9) 0.104(10) 0.060(8) 0.043(7) -0.012(7) -0.025(7)
C3 0.102(9) 0.042(6) 0.067(8) 0.010(5) 0.015(7) 0.024(6)
C58 0.094(10) 0.076(9) 0.086(10) -0.001(7) -0.016(8) 0.034(8)
C20 0.111(12) 0.147(13) 0.057(8) 0.051(9) -0.018(8) -0.019(10)
C21 0.123(12) 0.165(14) 0.049(8) 0.064(9) -0.025(8) -0.032(11)
C57 0.21(2) 0.099(12) 0.144(16) 0.035(11) -0.044(13) 0.057(12)
C59 0.120(15) 0.145(16) 0.19(2) 0.043(15) -0.055(15) 0.011(13)
O11 0.27(2) 0.40(2) 0.38(2) 0.087(18) 0.013(18) 0.19(2)
C60 0.33(2) 0.34(2) 0.346(19) 0.115(15) -0.014(15) 0.157(15)
C62 0.42(2) 0.383(18) 0.38(2) 0.114(14) 0.048(18) 0.113(16)
C61 0.390(19) 0.389(18) 0.382(19) 0.109(10) 0.049(10) 0.115(10)

loop_
_atom_type_symbol
_atom_type_description
_atom_type_scat_dispersion_real
_atom_type_scat_dispersion_imag
_atom_type_scat_source
C C 0.0033 0.0016 'International Tables Vol C Tables 4.2.6.8 and 6.1.1.4'
H H 0.0000 0.0000 'International Tables Vol C Tables 4.2.6.8 and 6.1.1.4'
N N 0.0061 0.0033 'International Tables Vol C Tables 4.2.6.8 and 6.1.1.4'
O O 0.0106 0.0060 'International Tables Vol C Tables 4.2.6.8 and 6.1.1.4'
Re Re -1.0185 7.2310 'International Tables Vol C Tables 4.2.6.8 and 6.1.1.4'

loop_
_geom_angle_atom_site_label_1
_geom_angle_atom_site_label_2
_geom_angle_atom_site_label_3
_geom_angle
_geom_angle_site_symmetry_1
_geom_angle_site_symmetry_3
C55 Re1 C56 90.7(4) . .
C55 Re1 C54 88.4(4) . .
C56 Re1 C54 88.2(4) . .
C55 Re1 N11 93.8(3) . .
C56 Re1 N11 175.5(3) . .
C54 Re1 N11 92.6(3) . .
C55 Re1 N9 177.7(3) . .
C56 Re1 N9 88.6(3) . .
C54 Re1 N9 93.7(3) . .
N11 Re1 N9 86.9(2) . .
C55 Re1 N8 94.9(3) . .
C56 Re1 N8 94.1(3) . .
C54 Re1 N8 175.9(3) . .
N11 Re1 N8 84.9(3) . .
N9 Re1 N8 83.0(3) . .
C52 Re2 C53 88.7(4) . .
C52 Re2 C51 89.6(5) . .
C53 Re2 C51 88.0(4) . .
C52 Re2 N4 172.9(3) . .
C53 Re2 N4 97.8(3) . .
C51 Re2 N4 87.6(4) . .
C52 Re2 N12 94.6(4) . .
C53 Re2 N12 92.1(3) . .
C51 Re2 N12 175.7(4) . .
N4 Re2 N12 88.2(3) . .
C52 Re2 N2 91.8(3) . .
C53 Re2 N2 176.9(3) . .
C51 Re2 N2 95.0(3) . .
N4 Re2 N2 82.0(2) . .
N12 Re2 N2 84.8(3) . .
C25 Re3 C23 92.8(4) . .
C25 Re3 C24 90.8(4) . .
C23 Re3 C24 88.1(4) . .
C25 Re3 N10 175.7(3) . .
C23 Re3 N10 88.9(3) . .
C24 Re3 N10 93.2(3) . .
C25 Re3 N3 91.5(3) . .
C23 Re3 N3 175.3(3) . .
C24 Re3 N3 93.8(3) . .
N10 Re3 N3 86.8(2) . .
C25 Re3 N5 92.4(3) . .
C23 Re3 N5 92.7(3) . .
C24 Re3 N5 176.6(3) . .
N10 Re3 N5 83.5(3) . .
N3 Re3 N5 85.2(2) . .
C12 N2 C13 104.9(7) . .
C12 N2 Re2 126.9(6) . .
C13 N2 Re2 127.8(5) . .
C11 N5 C8 105.6(7) . .
C11 N5 Re3 127.1(5) . .
C8 N5 Re3 126.9(5) . .
C34 N8 C36 105.6(7) . .
C34 N8 Re1 126.0(6) . .
C36 N8 Re1 126.7(5) . .
C28 N3 C27 103.9(7) . .
C28 N3 Re3 125.8(6) . .
C27 N3 Re3 130.1(6) . .
C50 N12 C49 102.4(7) . .
C50 N12 Re2 126.7(6) . .
C49 N12 Re2 130.9(6) . .
C12 N1 C14 107.0(7) . .
C12 N1 C33 128.3(7) . .
C14 N1 C33 124.4(6) . .
C50 N11 C48 103.0(7) . .
C50 N11 Re1 127.0(5) . .
C48 N11 Re1 129.9(6) . .
C47 N9 C46 104.9(7) . .
C47 N9 Re1 127.7(6) . .
C46 N9 Re1 127.3(6) . .
C47 N10 C45 103.7(7) . .
C47 N10 Re3 128.6(6) . .
C45 N10 Re3 127.7(6) . .
C31 C30 C32 119.7(7) . 2_666
C31 C30 C29 120.2(7) . .
C32 C30 C29 119.9(7) 2_666 .
C34 N7 C35 108.1(6) . .
C34 N7 C00U 127.0(7) . .
C35 N7 C00U 123.8(6) . .
C11 N6 C9 107.8(6) . .
C11 N6 C29 128.1(6) . 2_666
C9 N6 C29 124.1(6) . 2_666
C28 N4 C26 102.5(7) . .
C28 N4 Re2 130.2(6) . .
C26 N4 Re2 127.4(6) . .
C31 C32 C30 119.0(7) . 2_666
C31 C32 C33 119.5(7) . 2_666
C30 C32 C33 121.4(7) 2_666 2_666
C30 C31 C32 121.3(7) . .
C30 C31 C00U 119.7(7) . .
C32 C31 C00U 119.0(7) . .
N1 C33 C32 114.5(6) . 2_666
N1 C33 H33A 108.6 . .
C32 C33 H33A 108.6 2_666 .
N1 C33 H33B 108.6 . .
C32 C33 H33B 108.6 2_666 .
H33A C33 H33B 107.6 . .
N6 C29 C30 113.1(6) 2_666 .
N6 C29 H29A 109.0 2_666 .
C30 C29 H29A 109.0 . .
N6 C29 H29B 109.0 2_666 .
C30 C29 H29B 109.0 . .
H29A C29 H29B 107.8 . .
N12 C50 N11 115.5(7) . .
N12 C50 H50 122.3 . .
N11 C50 H50 122.3 . .
N2 C12 N1 114.1(8) . .
N2 C12 H12 123.0 . .
N1 C12 H12 123.0 . .
N7 C00U C31 113.5(6) . .
N7 C00U H00A 108.9 . .
C31 C00U H00A 108.9 . .
N7 C00U H00B 108.9 . .
C31 C00U H00B 108.9 . .
H00A C00U H00B 107.7 . .
C15 C14 N1 132.4(8) . .
C15 C14 C13 122.2(8) . .
N1 C14 C13 105.4(7) . .
C37 C36 N8 131.4(8) . .
C37 C36 C35 120.3(8) . .
N8 C36 C35 108.3(7) . .
O3 C25 Re3 178.7(9) . .
N8 C34 N7 112.8(7) . .
N8 C34 H34 123.6 . .
N7 C34 H34 123.6 . .
N10 C47 N9 114.0(7) . .
N10 C47 H47 123.0 . .
N9 C47 H47 123.0 . .
C40 C35 N7 132.8(7) . .
C40 C35 C36 122.0(7) . .
N7 C35 C36 105.2(7) . .
C26 C27 N3 109.2(8) . .
C26 C27 H27 125.4 . .
N3 C27 H27 125.4 . .
C35 C40 C39 118.7(8) . .
C35 C40 H40 120.6 . .
C39 C40 H40 120.6 . .
N4 C28 N3 114.1(7) . .
N4 C28 H28 123.0 . .
N3 C28 H28 123.0 . .
C10 C9 N6 132.1(7) . .
C10 C9 C8 123.3(7) . .
N6 C9 C8 104.6(7) . .
N5 C11 N6 112.9(7) . .
N5 C11 H11 123.5 . .
N6 C11 H11 123.5 . .
C18 C13 C14 120.5(8) . .
C18 C13 N2 131.0(8) . .
C14 C13 N2 108.6(7) . .
O1 C24 Re3 179.3(10) . .
C48 C49 N12 110.8(8) . .
C48 C49 H49 124.6 . .
N12 C49 H49 124.6 . .
O9 C55 Re1 176.7(9) . .
O2 C23 Re3 179.3(10) . .
O4 C53 Re2 176.3(8) . .
C36 C37 C38 118.1(8) . .
C36 C37 H37 120.9 . .
C38 C37 H37 120.9 . .
C7 C8 N5 131.2(8) . .
C7 C8 C9 119.7(8) . .
N5 C8 C9 109.1(7) . .
C27 C26 N4 110.4(8) . .
C27 C26 H26 124.8 . .
N4 C26 H26 124.8 . .
C6 C7 C8 118.6(8) . .
C6 C7 H7 120.7 . .
C8 C7 H7 120.7 . .
C45 C46 N9 108.0(8) . .
C45 C46 H46 126.0 . .
N9 C46 H46 126.0 . .
C9 C10 C5 117.4(8) . .
C9 C10 H10 121.3 . .
C5 C10 H10 121.3 . .
O7 C56 Re1 179.1(9) . .
C10 C5 C4 122.0(9) . .
C10 C5 C6 119.7(7) . .
C4 C5 C6 118.2(8) . .
C40 C39 C41 123.5(8) . .
C40 C39 C38 120.1(8) . .
C41 C39 C38 116.4(8) . .
C7 C6 C5 121.1(8) . .
C7 C6 C1 120.8(9) . .
C5 C6 C1 118.1(8) . .
C37 C38 C39 120.5(8) . .
C37 C38 C44 121.0(9) . .
C39 C38 C44 118.5(8) . .
O8 C54 Re1 179.0(11) . .
O5 C52 Re2 175.5(10) . .
C41 C42 C43 119.0(10) . .
C41 C42 H42 120.5 . .
C43 C42 H42 120.5 . .
C42 C41 C39 123.7(10) . .
C42 C41 H41 118.2 . .
C39 C41 H41 118.2 . .
O6 C51 Re2 179.1(11) . .
C18 C17 C16 121.2(9) . .
C18 C17 C19 121.4(10) . .
C16 C17 C19 117.4(9) . .
C49 C48 N11 108.2(8) . .
C49 C48 H48 125.9 . .
N11 C48 H48 125.9 . .
C46 C45 N10 109.4(8) . .
C46 C45 H45 125.3 . .
N10 C45 H45 125.3 . .
C13 C18 C17 118.2(9) . .
C13 C18 H18 120.9 . .
C17 C18 H18 120.9 . .
C14 C15 C16 117.6(9) . .
C14 C15 H15 121.2 . .
C16 C15 H15 121.2 . .
C2 C1 C6 120.5(10) . .
C2 C1 H1 119.7 . .
C6 C1 H1 119.7 . .
C3 C4 C5 122.6(10) . .
C3 C4 H4 118.7 . .
C5 C4 H4 118.7 . .
C1 C2 C3 120.1(9) . .
C1 C2 H2 120.0 . .
C3 C2 H2 120.0 . .
C20 C19 C17 122.8(12) . .
C20 C19 H19 118.6 . .
C17 C19 H19 118.6 . .
C44 C43 C42 121.8(10) . .
C44 C43 H43 119.1 . .
C42 C43 H43 119.1 . .
C15 C16 C17 120.4(8) . .
C15 C16 C22 120.3(10) . .
C17 C16 C22 119.3(9) . .
C43 C44 C38 120.5(10) . .
C43 C44 H44 119.8 . .
C38 C44 H44 119.8 . .
C21 C22 C16 119.6(11) . .
C21 C22 H22 120.2 . .
C16 C22 H22 120.2 . .
C4 C3 C2 120.4(10) . .
C4 C3 H3 119.8 . .
C2 C3 H3 119.8 . .
O10 C58 C59 116.8(17) . .
O10 C58 C57 123.7(17) . .
C59 C58 C57 119.4(15) . .
C19 C20 C21 117.9(12) . .
C19 C20 H20 121.1 . .
C21 C20 H20 121.1 . .
C22 C21 C20 122.9(11) . .
C22 C21 H21 118.6 . .
C20 C21 H21 118.6 . .
C58 C57 H57A 109.5 . .
C58 C57 H57B 109.5 . .
H57A C57 H57B 109.5 . .
C58 C57 H57C 109.5 . .
H57A C57 H57C 109.5 . .
H57B C57 H57C 109.5 . .
C58 C59 H59A 109.5 . .
C58 C59 H59B 109.5 . .
H59A C59 H59B 109.5 . .
C58 C59 H59C 109.5 . .
H59A C59 H59C 109.5 . .
H59B C59 H59C 109.5 . .
C61 C60 H60A 109.5 . .
C61 C60 H60B 109.5 . .
H60A C60 H60B 109.5 . .
C61 C60 H60C 109.5 . .
H60A C60 H60C 109.5 . .
H60B C60 H60C 109.5 . .
C61 C62 H62A 109.5 . .
C61 C62 H62B 109.5 . .
H62A C62 H62B 109.5 . .
C61 C62 H62C 109.5 . .
H62A C62 H62C 109.5 . .
H62B C62 H62C 109.5 . .
O11 C61 C62 113.905(13) . .
O11 C61 C60 120.672(19) . .
C62 C61 C60 124.597(9) . .

loop_
_geom_bond_atom_site_label_1
_geom_bond_atom_site_label_2
_geom_bond_distance
_geom_bond_site_symmetry_2
Re1 C55 1.893(10) .
Re1 C56 1.921(11) .
Re1 C54 1.932(9) .
Re1 N11 2.181(7) .
Re1 N9 2.190(6) .
Re1 N8 2.198(6) .
Re2 C52 1.888(11) .
Re2 C53 1.913(10) .
Re2 C51 1.914(11) .
Re2 N4 2.189(7) .
Re2 N12 2.191(7) .
Re2 N2 2.202(6) .
Re3 C25 1.912(11) .
Re3 C23 1.913(11) .
Re3 C24 1.917(9) .
Re3 N10 2.173(7) .
Re3 N3 2.193(7) .
Re3 N5 2.194(7) .
N2 C12 1.308(10) .
N2 C13 1.421(10) .
N5 C11 1.320(10) .
N5 C8 1.409(10) .
N8 C34 1.334(10) .
N8 C36 1.398(10) .
N3 C28 1.341(9) .
N3 C27 1.367(10) .
N12 C50 1.330(10) .
N12 C49 1.366(10) .
N1 C12 1.350(10) .
N1 C14 1.393(10) .
N1 C33 1.444(10) .
O4 C53 1.165(10) .
N11 C50 1.344(10) .
N11 C48 1.378(10) .
N9 C47 1.334(10) .
N9 C46 1.372(10) .
N10 C47 1.330(9) .
N10 C45 1.381(11) .
C30 C31 1.383(11) .
C30 C32 1.413(11) 2_666
C30 C29 1.530(10) .
N7 C34 1.339(10) .
N7 C35 1.384(9) .
N7 C00U 1.457(9) .
N6 C11 1.348(10) .
N6 C9 1.405(9) .
N6 C29 1.471(9) 2_666
N4 C28 1.329(10) .
N4 C26 1.389(10) .
O3 C25 1.155(11) .
C32 C31 1.395(10) .
C32 C30 1.413(11) 2_666
C32 C33 1.523(10) 2_666
C31 C00U 1.531(10) .
O9 C55 1.169(10) .
O2 C23 1.138(11) .
O7 C56 1.133(11) .
O1 C24 1.153(10) .
C33 C32 1.523(10) 2_666
C33 H33A 0.9900 .
C33 H33B 0.9900 .
O8 C54 1.113(10) .
C29 N6 1.471(9) 2_666
C29 H29A 0.9900 .
C29 H29B 0.9900 .
C50 H50 0.9500 .
C12 H12 0.9500 .
C00U H00A 0.9900 .
C00U H00B 0.9900 .
O5 C52 1.169(11) .
C14 C15 1.369(12) .
C14 C13 1.407(11) .
O6 C51 1.133(11) .
C36 C37 1.372(11) .
C36 C35 1.423(10) .
C34 H34 0.9500 .
C47 H47 0.9500 .
C35 C40 1.359(11) .
C27 C26 1.307(11) .
C27 H27 0.9500 .
C40 C39 1.386(11) .
C40 H40 0.9500 .
C28 H28 0.9500 .
C9 C10 1.355(11) .
C9 C8 1.409(11) .
C11 H11 0.9500 .
C13 C18 1.369(12) .
C49 C48 1.345(12) .
C49 H49 0.9500 .
C37 C38 1.408(12) .
C37 H37 0.9500 .
C8 C7 1.379(11) .
C26 H26 0.9500 .
C7 C6 1.369(12) .
C7 H7 0.9500 .
C46 C45 1.353(12) .
C46 H46 0.9500 .
C10 C5 1.400(11) .
C10 H10 0.9500 .
C5 C4 1.416(12) .
C5 C6 1.436(12) .
C39 C41 1.415(12) .
C39 C38 1.426(12) .
C6 C1 1.437(12) .
C38 C44 1.433(12) .
C42 C41 1.328(12) .
C42 C43 1.394(14) .
C42 H42 0.9500 .
C41 H41 0.9500 .
C17 C18 1.395(12) .
C17 C16 1.401(13) .
C17 C19 1.442(13) .
C48 H48 0.9500 .
C45 H45 0.9500 .
O10 C58 1.191(14) .
C18 H18 0.9500 .
C15 C16 1.399(13) .
C15 H15 0.9500 .
C1 C2 1.362(13) .
C1 H1 0.9500 .
C4 C3 1.317(13) .
C4 H4 0.9500 .
C2 C3 1.435(15) .
C2 H2 0.9500 .
C19 C20 1.349(15) .
C19 H19 0.9500 .
C43 C44 1.329(14) .
C43 H43 0.9500 .
C16 C22 1.444(14) .
C44 H44 0.9500 .
C22 C21 1.341(15) .
C22 H22 0.9500 .
C3 H3 0.9500 .
C58 C59 1.44(2) .
C58 C57 1.445(19) .
C20 C21 1.409(17) .
C20 H20 0.9500 .
C21 H21 0.9500 .
C57 H57A 0.9800 .
C57 H57B 0.9800 .
C57 H57C 0.9800 .
C59 H59A 0.9800 .
C59 H59B 0.9800 .
C59 H59C 0.9800 .
O11 C61 1.3180(3) .
C60 C61 1.4501(3) .
C60 H60A 0.9800 .
C60 H60B 0.9800 .
C60 H60C 0.9800 .
C62 C61 1.4047(4) .
C62 H62A 0.9800 .
C62 H62B 0.9800 .
C62 H62C 0.9800 .
